data_1525126
loop_
_publ_author_name
'Rajasekharan, T.'
'Schubert, K.'

_publ_section_title
;
 Kristallstruktur von Cu11 In9
;
_journal_name_full 'Zeitschrift fuer Metallkunde'
_journal_page_first 275
_journal_page_last 278
_journal_volume 72
_journal_year 1981
_chemical_formula_sum 'Cu11 In9'
_space_group_IT_number 12
_symmetry_space_group_name_Hall '-C 2y'
_symmetry_space_group_name_H-M 'C 1 2/m 1'
_cell_angle_alpha 90
_cell_angle_beta 54.49
_cell_angle_gamma 90
_cell_formula_units_Z 1
_cell_length_a 12.814
_cell_length_b 4.3543
_cell_length_c 7.353
_cell_volume 333.964
_citation_journal_id_ASTM ZEMTAE
_cod_data_source_file Rajasekharan_ZEMTAE_1981_1502.cif
_cod_data_source_block Cu11In9
_cod_database_code 1525126

loop_
_symmetry_equiv_pos_as_xyz
x,y,z
-x,y,-z
-x,-y,-z
x,-y,z
x+1/2,y+1/2,z
-x+1/2,y+1/2,-z
-x+1/2,-y+1/2,-z
x+1/2,-y+1/2,z

loop_
_atom_site_label
_atom_site_type_symbol
_atom_site_fract_x
_atom_site_fract_y
_atom_site_fract_z
_atom_site_occupancy
_atom_site_U_iso_or_equiv
In2 In 0.1494 0 0.1543 1 0.0
In1 In 0 0.5 0.5 0.5 0.0
Cu2 Cu 0.2553 0 0.7138 1 0.0
Cu4 Cu 0 0.5 0.5 0.5 0.0
Cu3 Cu 0.1138 0 0.5477 1 0.0
Cu1 Cu 0 0 0 1 0.0
In3 In 0.3825 0 0.2457 1 0.0
